data_7064079
loop_
_publ_author_name
'Isaeva, Dilshodakhon K.'
'Topchiy, Maxim A.'
'Drokin, Egor A.'
'Rasskazova, Mariya A.'
'Minaeva, Lidiya I.'
'Smol&#x2019;yakov, Alexander F.'
'Asachenko, Andrey F.'

_publ_section_title
;
 Expanded ring 1,3,5-oxadiazinan-4-ylidene complexes: synthesis and
 catalysis
;
_journal_issue 46
_journal_name_full 'New Journal of Chemistry'
_journal_page_first 20073
_journal_page_last 20080
_journal_paper_doi 10.1039/D5NJ03879K
_journal_volume 49
_journal_year 2025
_chemical_formula_moiety 'C27 H38 Ag Cl N2 O, 0.5(C2 H4 Cl4)'
_chemical_formula_sum 'C28 H40 Ag Cl3 N2 O'
_chemical_formula_weight 634.84
_space_group_crystal_system orthorhombic
_space_group_IT_number 57
_space_group_name_Hall '-P 2c 2b'
_space_group_name_H-M_alt 'P b c m'
_atom_sites_solution_hydrogens mixed
_atom_sites_solution_primary dual
_audit_creation_date 2024-04-11
_audit_creation_method
;
Olex2 1.5
(compiled 2024.02.16 svn.r378c4104 for OlexSys, GUI svn.r6928)
;
_audit_update_record
;
2025-06-18 deposited with the CCDC.	2025-10-24 downloaded from the CCDC.
;
_cell_angle_alpha 90
_cell_angle_beta 90
_cell_angle_gamma 90
_cell_formula_units_Z 4
_cell_length_a 8.2386(5)
_cell_length_b 15.6144(9)
_cell_length_c 22.9959(14)
_cell_measurement_reflns_used 9917
_cell_measurement_temperature 120
_cell_measurement_theta_max 30.824
_cell_measurement_theta_min 2.472
_cell_volume 2958.2(3)
_computing_cell_refinement 'SAINT V8.40B (?, 2016)'
_computing_data_reduction 'SAINT V8.40B (?, 2016)'
_computing_molecular_graphics 'Olex2 1.5 (Dolomanov et al., 2009)'
_computing_publication_material 'Olex2 1.5 (Dolomanov et al., 2009)'
_computing_structure_refinement 'XL  (Sheldrick, 2008)'
_computing_structure_solution 'SHELXT 2014/4 (Sheldrick, 2014)'
_diffrn_ambient_temperature 120
_diffrn_detector_area_resol_mean 8
_diffrn_measured_fraction_theta_full 0.998
_diffrn_measured_fraction_theta_max 0.998
_diffrn_measurement_device_type 'Bruker APEX-II CCD'
_diffrn_measurement_method '\f and \w scans'
_diffrn_radiation_type MoK\a
_diffrn_radiation_wavelength 0.71073
_diffrn_reflns_av_R_equivalents 0.0375
_diffrn_reflns_av_unetI/netI 0.0297
_diffrn_reflns_Laue_measured_fraction_full 0.998
_diffrn_reflns_Laue_measured_fraction_max 0.998
_diffrn_reflns_limit_h_max 12
_diffrn_reflns_limit_h_min -12
_diffrn_reflns_limit_k_max 23
_diffrn_reflns_limit_k_min -24
_diffrn_reflns_limit_l_max 35
_diffrn_reflns_limit_l_min -35
_diffrn_reflns_number 55057
_diffrn_reflns_point_group_measured_fraction_full 0.998
_diffrn_reflns_point_group_measured_fraction_max 0.998
_diffrn_reflns_theta_full 25.242
_diffrn_reflns_theta_max 33.193
_diffrn_reflns_theta_min 2.472
_diffrn_source_current 30.0
_diffrn_source_power 1.5
_diffrn_source_voltage 50.0
_diffrn_standards_number 0
_exptl_absorpt_coefficient_mu 0.975
_exptl_absorpt_correction_T_max 1.0000
_exptl_absorpt_correction_T_min 0.8270
_exptl_absorpt_correction_type multi-scan
_exptl_absorpt_process_details
;
SADABS-2016/2 (Bruker,2016/2) was used for absorption correction.
wR2(int) was 0.1209 before and 0.0442 after correction.
The Ratio of minimum to maximum transmission is 0.8270.
The \l/2 correction factor is Not present.
;
_exptl_crystal_colour colourless
_exptl_crystal_colour_primary colourless
_exptl_crystal_density_diffrn 1.425
_exptl_crystal_description Plate
_exptl_crystal_F_000 1312
_exptl_crystal_size_max 0.48
_exptl_crystal_size_mid 0.22
_exptl_crystal_size_min 0.03
_refine_diff_density_max 0.453
_refine_diff_density_min -0.399
_refine_diff_density_rms 0.060
_refine_ls_extinction_coef 0.00186(17)
_refine_ls_extinction_expression Fc^*^=kFc[1+0.001xFc^2^\l^3^/sin(2\q)]^-1/4^
_refine_ls_extinction_method 'SHELXL-2018/3 (Sheldrick 2018)'
_refine_ls_goodness_of_fit_ref 1.055
_refine_ls_hydrogen_treatment mixed
_refine_ls_matrix_type full
_refine_ls_number_parameters 187
_refine_ls_number_reflns 5775
_refine_ls_number_restraints 0
_refine_ls_restrained_S_all 1.055
_refine_ls_R_factor_all 0.0320
_refine_ls_R_factor_gt 0.0221
_refine_ls_shift/su_max 0.001
_refine_ls_shift/su_mean 0.000
_refine_ls_structure_factor_coef Fsqd
_refine_ls_weighting_details 'w=1/[\s^2^(Fo^2^)+(0.0269P)^2^] where P=(Fo^2^+2Fc^2^)/3'
_refine_ls_weighting_scheme calc
_refine_ls_wR_factor_gt 0.0528
_refine_ls_wR_factor_ref 0.0539
_reflns_Friedel_coverage 0.000
_reflns_number_gt 4619
_reflns_number_total 5775
_reflns_threshold_expression 'I > 2\s(I)'
_cod_data_source_file d5nj03879k2.cif
_cod_data_source_block a_CCDC2
_cod_depositor_comments 'Adding full bibliography for 7064076--7064082.cif.'
_cod_database_code 7064079
_shelx_shelxl_version_number 2018/3
_shelx_space_group_comment
;
The symmetry employed for this shelxl refinement is uniquely defined
by the following loop, which should always be used as a source of
symmetry information in preference to the above space-group names.
They are only intended as comments.
;
_shelx_estimated_absorpt_t_max 0.971
_shelx_estimated_absorpt_t_min 0.652
_olex2_refinement_description
;
1. Fixed Uiso
 At 1.2 times of:
  All C(H) groups, All C(H,H) groups
 At 1.5 times of:
  All C(H,H,H) groups
2. Others
 Fixed Sof: Cl1S(0.5) Cl2S(0.5) H1SA(0.5) H1SB(0.5)
3.a Ternary CH refined with riding coordinates:
 C7(H7), C10(H10)
3.b Secondary CH2 refined with riding coordinates:
 C1S(H1SA,H1SB)
3.c Aromatic/amide H refined with riding coordinates:
 C3(H3), C4(H4), C5(H5)
3.d Idealised Me refined as rotating group:
 C8(H8A,H8B,H8C), C9(H9A,H9B,H9C), C11(H11A,H11B,H11C), C12(H12A,H12B,H12C)
;
_olex2_submission_special_instructions 'No special instructions were received'

loop_
_space_group_symop_operation_xyz
'x, y, z'
'-x, -y, z+1/2'
'-x, y+1/2, -z+1/2'
'x, -y+1/2, -z'
'-x, -y, -z'
'x, y, -z-1/2'
'x, -y-1/2, z-1/2'
'-x, y-1/2, z'

loop_
_atom_site_label
_atom_site_type_symbol
_atom_site_fract_x
_atom_site_fract_y
_atom_site_fract_z
_atom_site_U_iso_or_equiv
_atom_site_adp_type
_atom_site_occupancy
_atom_site_site_symmetry_order
_atom_site_calc_flag
_atom_site_refinement_flags_posn
_atom_site_refinement_flags_adp
_atom_site_refinement_flags_occupancy
_atom_site_disorder_assembly
_atom_site_disorder_group
Ag1 Ag 0.45590(2) 0.44895(2) 0.750000 0.01678(4) Uani 1 2 d S T P . .
Cl1 Cl 0.65352(5) 0.55467(2) 0.750000 0.03394(10) Uani 1 2 d S T P . .
O1 O 0.01092(11) 0.25018(7) 0.750000 0.0196(2) Uani 1 2 d S T P . .
N1 N 0.22493(9) 0.31783(5) 0.70078(3) 0.01574(16) Uani 1 1 d . . . . .
C1 C 0.28148(12) 0.34856(6) 0.64517(4) 0.01824(19) Uani 1 1 d . . . . .
C2 C 0.19320(13) 0.41369(7) 0.61761(4) 0.0228(2) Uani 1 1 d . . . . .
C3 C 0.25291(17) 0.44403(7) 0.56475(5) 0.0302(3) Uani 1 1 d . . . . .
H3 H 0.197443 0.488836 0.545102 0.036 Uiso 1 1 calc R U . . .
C4 C 0.39209(15) 0.40953(8) 0.54067(5) 0.0319(3) Uani 1 1 d . . . . .
H4 H 0.432216 0.431591 0.504953 0.038 Uiso 1 1 calc R U . . .
C5 C 0.47310(14) 0.34374(8) 0.56773(5) 0.0294(3) Uani 1 1 d . . . . .
H5 H 0.567066 0.320080 0.549972 0.035 Uiso 1 1 calc R U . . .
C6 C 0.41955(12) 0.31107(7) 0.62092(5) 0.0218(2) Uani 1 1 d . . . . .
C7 C 0.04127(14) 0.45216(7) 0.64444(5) 0.0278(2) Uani 1 1 d . . . . .
H7 H 0.006572 0.414051 0.677104 0.033 Uiso 1 1 calc R U . . .
C8 C 0.07973(17) 0.54034(7) 0.67005(6) 0.0368(3) Uani 1 1 d . . . . .
H8A H 0.169893 0.535278 0.697635 0.055 Uiso 1 1 calc R U . . .
H8B H -0.016222 0.562528 0.690241 0.055 Uiso 1 1 calc R U . . .
H8C H 0.110123 0.579674 0.638679 0.055 Uiso 1 1 calc R U . . .
C9 C -0.09969(17) 0.45824(8) 0.60149(6) 0.0394(3) Uani 1 1 d . . . . .
H9A H -0.072068 0.498840 0.570535 0.059 Uiso 1 1 calc R U . . .
H9B H -0.197155 0.478079 0.621877 0.059 Uiso 1 1 calc R U . . .
H9C H -0.120301 0.401715 0.584509 0.059 Uiso 1 1 calc R U . . .
C10 C 0.50841(12) 0.23762(8) 0.65014(5) 0.0249(2) Uani 1 1 d . . . . .
H10 H 0.449307 0.223735 0.686933 0.030 Uiso 1 1 calc R U . . .
C11 C 0.50705(15) 0.15722(9) 0.61196(6) 0.0332(3) Uani 1 1 d . . . . .
H11A H 0.394900 0.142865 0.601623 0.050 Uiso 1 1 calc R U . . .
H11B H 0.555722 0.109412 0.633363 0.050 Uiso 1 1 calc R U . . .
H11C H 0.569650 0.167958 0.576461 0.050 Uiso 1 1 calc R U . . .
C12 C 0.68224(13) 0.26278(9) 0.66646(6) 0.0395(3) Uani 1 1 d . . . . .
H12A H 0.745827 0.271949 0.630984 0.059 Uiso 1 1 calc R U . . .
H12B H 0.731732 0.216830 0.689438 0.059 Uiso 1 1 calc R U . . .
H12C H 0.680371 0.315674 0.689394 0.059 Uiso 1 1 calc R U . . .
C13 C 0.28210(16) 0.35183(8) 0.750000 0.0156(3) Uani 1 2 d S T P . .
C14 C 0.10874(12) 0.24664(7) 0.69994(5) 0.01836(19) Uani 1 1 d . . . . .
H14A H 0.0385(12) 0.2518(8) 0.6663(5) 0.019(3) Uiso 1 1 d . . . . .
H14B H 0.1664(12) 0.1911(7) 0.6969(5) 0.021(3) Uiso 1 1 d . . . . .
Cl1S Cl -0.05953(12) 0.19104(8) 0.53910(6) 0.0527(3) Uani 0.5 1 d . . P A 1
Cl2S Cl 0.01825(12) 0.17999(8) 0.54686(5) 0.0450(2) Uani 0.5 1 d . . P A 2
C1S C 0.0958(2) 0.250000 0.500000 0.0331(4) Uani 1 2 d S T P . .
H1SA H 0.163965 0.286479 0.525359 0.040 Uiso 0.5 1 calc R U P A 1
H1SB H 0.163965 0.213521 0.474641 0.040 Uiso 0.5 1 calc R U P A 1

loop_
_atom_site_aniso_label
_atom_site_aniso_U_11
_atom_site_aniso_U_22
_atom_site_aniso_U_33
_atom_site_aniso_U_23
_atom_site_aniso_U_13
_atom_site_aniso_U_12
Ag1 0.01869(6) 0.01411(6) 0.01753(6) 0.000 0.000 -0.00491(4)
Cl1 0.0319(2) 0.0263(2) 0.0437(2) 0.000 0.000 -0.01532(17)
O1 0.0146(4) 0.0235(6) 0.0206(5) 0.000 0.000 -0.0039(4)
N1 0.0167(4) 0.0148(4) 0.0157(4) -0.0007(3) 0.0004(3) -0.0024(3)
C1 0.0214(5) 0.0178(5) 0.0155(4) -0.0022(4) 0.0006(4) -0.0056(4)
C2 0.0321(6) 0.0163(5) 0.0199(5) -0.0009(4) 0.0006(4) -0.0027(4)
C3 0.0484(7) 0.0208(6) 0.0216(5) 0.0015(4) 0.0021(5) -0.0042(5)
C4 0.0449(7) 0.0305(7) 0.0203(5) 0.0000(5) 0.0067(5) -0.0138(6)
C5 0.0281(6) 0.0372(7) 0.0228(5) -0.0067(5) 0.0070(4) -0.0085(5)
C6 0.0194(5) 0.0265(6) 0.0195(5) -0.0050(4) 0.0008(4) -0.0060(4)
C7 0.0359(6) 0.0212(5) 0.0264(6) 0.0055(4) 0.0014(5) 0.0069(5)
C8 0.0450(7) 0.0307(7) 0.0348(7) -0.0060(5) -0.0076(6) 0.0134(5)
C9 0.0375(7) 0.0365(8) 0.0441(8) 0.0024(6) -0.0087(6) -0.0020(6)
C10 0.0169(5) 0.0336(6) 0.0242(5) -0.0055(5) 0.0010(4) 0.0018(4)
C11 0.0312(6) 0.0335(7) 0.0349(7) -0.0079(6) -0.0013(5) 0.0008(5)
C12 0.0232(6) 0.0473(8) 0.0480(8) -0.0160(6) -0.0075(5) 0.0029(5)
C13 0.0155(6) 0.0124(6) 0.0189(6) 0.000 0.000 0.0012(5)
C14 0.0171(4) 0.0179(5) 0.0201(5) -0.0023(4) -0.0001(4) -0.0041(4)
Cl1S 0.0682(7) 0.0438(6) 0.0461(6) 0.0033(4) 0.0211(6) -0.0143(6)
Cl2S 0.0727(7) 0.0339(4) 0.0283(4) 0.0062(3) 0.0107(5) -0.0039(5)
C1S 0.0340(9) 0.0285(9) 0.0370(10) -0.0028(7) 0.000 0.000

loop_
_atom_type_symbol
_atom_type_description
_atom_type_scat_dispersion_real
_atom_type_scat_dispersion_imag
_atom_type_scat_source
C C 0.0033 0.0016 'International Tables Vol C Tables 4.2.6.8 and 6.1.1.4'
H H 0.0000 0.0000 'International Tables Vol C Tables 4.2.6.8 and 6.1.1.4'
Ag Ag -0.8971 1.1015 'International Tables Vol C Tables 4.2.6.8 and 6.1.1.4'
Cl Cl 0.1484 0.1585 'International Tables Vol C Tables 4.2.6.8 and 6.1.1.4'
N N 0.0061 0.0033 'International Tables Vol C Tables 4.2.6.8 and 6.1.1.4'
O O 0.0106 0.0060 'International Tables Vol C Tables 4.2.6.8 and 6.1.1.4'

loop_
_geom_angle_atom_site_label_1
_geom_angle_atom_site_label_2
_geom_angle_atom_site_label_3
_geom_angle
_geom_angle_site_symmetry_1
_geom_angle_site_symmetry_3
_geom_angle_publ_flag
C13 Ag1 Cl1 178.75(4) . . ?
C14 O1 C14 109.88(11) 6_557 . ?
C1 N1 C14 116.80(8) . . ?
C13 N1 C1 120.32(8) . . ?
C13 N1 C14 122.84(9) . . ?
C2 C1 N1 118.31(9) . . ?
C6 C1 N1 118.54(9) . . ?
C6 C1 C2 123.14(9) . . ?
C1 C2 C7 122.06(9) . . ?
C3 C2 C1 117.23(10) . . ?
C3 C2 C7 120.69(10) . . ?
C2 C3 H3 119.7 . . ?
C4 C3 C2 120.63(11) . . ?
C4 C3 H3 119.7 . . ?
C3 C4 H4 119.6 . . ?
C5 C4 C3 120.84(11) . . ?
C5 C4 H4 119.6 . . ?
C4 C5 H5 119.5 . . ?
C4 C5 C6 121.08(11) . . ?
C6 C5 H5 119.5 . . ?
C1 C6 C5 117.01(10) . . ?
C1 C6 C10 122.23(9) . . ?
C5 C6 C10 120.75(10) . . ?
C2 C7 H7 107.8 . . ?
C2 C7 C8 109.96(10) . . ?
C2 C7 C9 112.86(11) . . ?
C8 C7 H7 107.8 . . ?
C9 C7 H7 107.8 . . ?
C9 C7 C8 110.50(9) . . ?
C7 C8 H8A 109.5 . . ?
C7 C8 H8B 109.5 . . ?
C7 C8 H8C 109.5 . . ?
H8A C8 H8B 109.5 . . ?
H8A C8 H8C 109.5 . . ?
H8B C8 H8C 109.5 . . ?
C7 C9 H9A 109.5 . . ?
C7 C9 H9B 109.5 . . ?
C7 C9 H9C 109.5 . . ?
H9A C9 H9B 109.5 . . ?
H9A C9 H9C 109.5 . . ?
H9B C9 H9C 109.5 . . ?
C6 C10 H10 107.7 . . ?
C6 C10 C11 111.22(10) . . ?
C6 C10 C12 111.45(10) . . ?
C11 C10 H10 107.7 . . ?
C12 C10 H10 107.7 . . ?
C12 C10 C11 110.94(10) . . ?
C10 C11 H11A 109.5 . . ?
C10 C11 H11B 109.5 . . ?
C10 C11 H11C 109.5 . . ?
H11A C11 H11B 109.5 . . ?
H11A C11 H11C 109.5 . . ?
H11B C11 H11C 109.5 . . ?
C10 C12 H12A 109.5 . . ?
C10 C12 H12B 109.5 . . ?
C10 C12 H12C 109.5 . . ?
H12A C12 H12B 109.5 . . ?
H12A C12 H12C 109.5 . . ?
H12B C12 H12C 109.5 . . ?
N1 C13 Ag1 122.08(6) 6_557 . ?
N1 C13 Ag1 122.07(6) . . ?
N1 C13 N1 115.82(12) 6_557 . ?
O1 C14 N1 109.47(8) . . ?
O1 C14 H14A 107.9(6) . . ?
O1 C14 H14B 111.5(6) . . ?
N1 C14 H14A 109.7(7) . . ?
N1 C14 H14B 110.6(6) . . ?
H14A C14 H14B 107.6(9) . . ?
Cl1S C1S Cl1S 90.33(10) 4_556 . ?
Cl1S C1S H1SA 113.6 4_556 . ?
Cl1S C1S H1SA 113.6 . . ?
Cl1S C1S H1SB 113.6 4_556 . ?
Cl1S C1S H1SB 113.6 . . ?
H1SA C1S H1SB 110.9 . . ?

loop_
_geom_bond_atom_site_label_1
_geom_bond_atom_site_label_2
_geom_bond_distance
_geom_bond_site_symmetry_2
_geom_bond_publ_flag
Ag1 Cl1 2.3185(4) . ?
Ag1 C13 2.0856(13) . ?
O1 C14 1.4062(11) 6_557 ?
O1 C14 1.4063(11) . ?
N1 C1 1.4432(12) . ?
N1 C13 1.3359(10) . ?
N1 C14 1.4671(12) . ?
C1 C2 1.4017(14) . ?
C1 C6 1.3956(14) . ?
C2 C3 1.3943(15) . ?
C2 C7 1.5192(15) . ?
C3 H3 0.9500 . ?
C3 C4 1.3827(17) . ?
C4 H4 0.9500 . ?
C4 C5 1.3741(18) . ?
C5 H5 0.9500 . ?
C5 C6 1.3968(15) . ?
C6 C10 1.5175(16) . ?
C7 H7 1.0000 . ?
C7 C8 1.5308(16) . ?
C7 C9 1.5275(18) . ?
C8 H8A 0.9800 . ?
C8 H8B 0.9800 . ?
C8 H8C 0.9800 . ?
C9 H9A 0.9800 . ?
C9 H9B 0.9800 . ?
C9 H9C 0.9800 . ?
C10 H10 1.0000 . ?
C10 C11 1.5321(17) . ?
C10 C12 1.5317(15) . ?
C11 H11A 0.9800 . ?
C11 H11B 0.9800 . ?
C11 H11C 0.9800 . ?
C12 H12A 0.9800 . ?
C12 H12B 0.9800 . ?
C12 H12C 0.9800 . ?
C14 H14A 0.970(11) . ?
C14 H14B 0.992(11) . ?
Cl1S C1S 1.8148(16) . ?
Cl2S C1S 1.6626(13) . ?
C1S H1SA 0.9900 . ?
C1S H1SB 0.9900 . ?

loop_
_geom_torsion_atom_site_label_1
_geom_torsion_atom_site_label_2
_geom_torsion_atom_site_label_3
_geom_torsion_atom_site_label_4
_geom_torsion
_geom_torsion_site_symmetry_1
_geom_torsion_site_symmetry_2
_geom_torsion_site_symmetry_3
_geom_torsion_site_symmetry_4
_geom_torsion_publ_flag
N1 C1 C2 C3 178.17(9) . . . . ?
N1 C1 C2 C7 -0.10(14) . . . . ?
N1 C1 C6 C5 -178.53(9) . . . . ?
N1 C1 C6 C10 1.93(14) . . . . ?
C1 N1 C13 Ag1 -0.71(14) . . . . ?
C1 N1 C13 N1 -178.61(7) . . . 6_557 ?
C1 N1 C14 O1 -152.58(9) . . . . ?
C1 C2 C3 C4 1.08(16) . . . . ?
C1 C2 C7 C8 103.81(12) . . . . ?
C1 C2 C7 C9 -132.32(11) . . . . ?
C1 C6 C10 C11 118.29(11) . . . . ?
C1 C6 C10 C12 -117.34(11) . . . . ?
C2 C1 C6 C5 2.64(15) . . . . ?
C2 C1 C6 C10 -176.89(10) . . . . ?
C2 C3 C4 C5 1.07(17) . . . . ?
C3 C2 C7 C8 -74.40(13) . . . . ?
C3 C2 C7 C9 49.48(14) . . . . ?
C3 C4 C5 C6 -1.46(18) . . . . ?
C4 C5 C6 C1 -0.36(16) . . . . ?
C4 C5 C6 C10 179.19(10) . . . . ?
C5 C6 C10 C11 -61.24(13) . . . . ?
C5 C6 C10 C12 63.14(13) . . . . ?
C6 C1 C2 C3 -3.00(15) . . . . ?
C6 C1 C2 C7 178.73(10) . . . . ?
C7 C2 C3 C4 179.37(10) . . . . ?
C13 N1 C1 C2 -92.88(12) . . . . ?
C13 N1 C1 C6 88.23(12) . . . . ?
C13 N1 C14 O1 29.73(13) . . . . ?
C14 O1 C14 N1 -58.11(13) 6_557 . . . ?
C14 N1 C1 C2 89.37(11) . . . . ?
C14 N1 C1 C6 -89.51(11) . . . . ?
C14 N1 C13 Ag1 176.89(7) . . . . ?
C14 N1 C13 N1 -1.01(18) . . . 6_557 ?
